data_7116951
loop_
_publ_author_name
'Bloch, Witold M.'
'Burgun, Alexandre'
'Doonan, Christian J.'
'Sumby, Christopher J.'

_publ_section_title
;
 Probing post-synthetic metallation in metal-organic frameworks: insights
 from X-ray crystallography.
;
_journal_issue 25
_journal_name_full 'Chemical communications (Cambridge, England)'
_journal_page_first 5486
_journal_page_last 5489
_journal_paper_doi 10.1039/c4cc09639h
_journal_volume 51
_journal_year 2015
_chemical_formula_sum 'C37.5 H33 Cl Mn2 N6 O7.5'
_chemical_formula_weight 833.03
_chemical_name_systematic ?
_space_group_crystal_system monoclinic
_space_group_IT_number 11
_symmetry_space_group_name_Hall '-P 2yb'
_symmetry_space_group_name_H-M 'P 1 21/m 1'
_atom_sites_solution_hydrogens geom
_audit_creation_method SHELXL-2013
_audit_update_record
;
2014-12-02 deposited with the CCDC.
2015-01-12 downloaded from the CCDC.
;
_cell_angle_alpha 90
_cell_angle_beta 97.63(3)
_cell_angle_gamma 90
_cell_formula_units_Z 4
_cell_length_a 12.355(3)
_cell_length_b 33.452(7)
_cell_length_c 12.952(3)
_cell_measurement_temperature 100(2)
_cell_volume 5306(2)
_computing_cell_refinement 'XDS (Kabsch, 1993)'
_computing_data_collection 'BluIce (McPhillips, 2002)'
_computing_data_reduction 'XDS (Kabsch, 1993)'
_computing_molecular_graphics 'X-Seed (Barbour, 1999)'
_computing_publication_material 'CIFTAB (Sheldrick, 1997)'
_computing_structure_refinement 'SHELXL-2013 (Sheldrick, 2013)'
_computing_structure_solution 'SHELXS-2013 (Sheldrick, 2013)'
_diffrn_ambient_temperature 100(2)
_diffrn_measured_fraction_theta_full 0.941
_diffrn_measured_fraction_theta_max 0.939
_diffrn_measurement_device_type 'ADSC Quantum 210r'
_diffrn_measurement_method 'Phi Scan'
_diffrn_radiation_monochromator 'Silicon Double Crystal'
_diffrn_radiation_source 'MX1 Beamline Australian Synchrotron'
_diffrn_radiation_type Synchrotron
_diffrn_radiation_wavelength 0.71073
_diffrn_reflns_av_R_equivalents 0.0674
_diffrn_reflns_av_unetI/netI 0.0370
_diffrn_reflns_Laue_measured_fraction_full 0.941
_diffrn_reflns_Laue_measured_fraction_max 0.939
_diffrn_reflns_limit_h_max 15
_diffrn_reflns_limit_h_min -15
_diffrn_reflns_limit_k_max 43
_diffrn_reflns_limit_k_min -43
_diffrn_reflns_limit_l_max 16
_diffrn_reflns_limit_l_min -16
_diffrn_reflns_number 85469
_diffrn_reflns_point_group_measured_fraction_full 0.941
_diffrn_reflns_point_group_measured_fraction_max 0.939
_diffrn_reflns_theta_full 27.000
_diffrn_reflns_theta_max 27.284
_diffrn_reflns_theta_min 1.663
_exptl_absorpt_coefficient_mu 0.568
_exptl_absorpt_correction_T_max 0.978
_exptl_absorpt_correction_T_min 0.853
_exptl_absorpt_correction_type multi-scan
_exptl_absorpt_process_details 'XDS (Kabsch, 1993)'
_exptl_crystal_colour colourless
_exptl_crystal_density_diffrn 1.043
_exptl_crystal_density_method 'not measured'
_exptl_crystal_description plate
_exptl_crystal_F_000 1708
_exptl_crystal_size_max 0.29
_exptl_crystal_size_mid 0.09
_exptl_crystal_size_min 0.04
_platon_squeeze_details
;
The structure has large solvent accessible voids. These contained a 
number of diffuse electron density peaks that could not be adequately 
identified and refined as solvent. The SQUEEZE routine of PLATON was 
applied to the collected data, which resulted in significant reductions 
in R1 and wR2 and an improvement in the GOF. R1, wR2 and GOF before 
SQUEEZE routine: 15.02%, 43.73%, 1.822; after SQUEEZE routine: 8.90%, 
26.36%, 1.029. The contents of the solvent region calculated from the 
result of SQUEEZE routine equates to 9 ethanol molecules.
;
_refine_diff_density_max 1.012
_refine_diff_density_min -1.940
_refine_diff_density_rms 0.179
_refine_ls_extinction_coef 0.032(2)
_refine_ls_extinction_expression Fc^*^=kFc[1+0.001xFc^2^\l^3^/sin(2\q)]^-1/4^
_refine_ls_extinction_method SHELXL
_refine_ls_goodness_of_fit_ref 1.029
_refine_ls_hydrogen_treatment constr
_refine_ls_matrix_type full
_refine_ls_number_parameters 575
_refine_ls_number_reflns 11393
_refine_ls_number_restraints 0
_refine_ls_restrained_S_all 1.029
_refine_ls_R_factor_all 0.1099
_refine_ls_R_factor_gt 0.0890
_refine_ls_shift/su_max 0.000
_refine_ls_shift/su_mean 0.000
_refine_ls_structure_factor_coef Fsqd
_refine_ls_weighting_details 'w=1/[\s^2^(Fo^2^)+(0.2000P)^2^] where P=(Fo^2^+2Fc^2^)/3'
_refine_ls_weighting_scheme calc
_refine_ls_wR_factor_gt 0.2462
_refine_ls_wR_factor_ref 0.2636
_reflns_Friedel_coverage 0.000
_reflns_number_gt 8389
_reflns_number_total 11393
_reflns_threshold_expression 'I > 2\s(I)'
_cod_data_source_file c4cc09639h2.cif
_cod_data_source_block 1_MnCl2_EtOH
_cod_depositor_comments
;
 Removing data item '_space_group_name' since it had a mispelt data name
 and contained no additional information that was not already in the file.

 Antanas Vaitkus,
 2017-03-02

The following automatic conversions were performed:

'_exptl_absorpt_correction_type' value 'Multi-scan' changed to
'multi-scan' according to
/usr/data/users/saulius/crontab/automatic-downloads/current/RSC/lib/dictionaries/cif_core.dic
dictionary named 'cif_core.dic' version 2.4.2 from 2011-04-26.

Automatic conversion script
Id: cif_fix_values 3143 2015-03-26 13:38:13Z robertas 
;
_cod_original_cell_volume 5305.6(19)
_cod_original_formula_sum 'C37.50 H33 Cl Mn2 N6 O7.50'
_cod_database_code 7116951
_shelx_estimated_absorpt_t_min 0.853
_shelx_estimated_absorpt_t_max 0.978
_shelxl_version_number 2013-4

loop_
_space_group_symop_operation_xyz
'x, y, z'
'-x, y+1/2, -z'
'-x, -y, -z'
'x, -y-1/2, z'

loop_
_atom_site_label
_atom_site_type_symbol
_atom_site_fract_x
_atom_site_fract_y
_atom_site_fract_z
_atom_site_U_iso_or_equiv
_atom_site_adp_type
_atom_site_occupancy
_atom_site_site_symmetry_order
_atom_site_calc_flag
_atom_site_refinement_flags_posn
_atom_site_refinement_flags_adp
_atom_site_refinement_flags_occupancy
_atom_site_disorder_assembly
_atom_site_disorder_group
Mn1 Mn 0.79230(4) 0.06795(2) 0.39752(4) 0.03056(19) Uani 1 1 d . . . . .
Mn2 Mn 1.0000 0.0000 0.5000 0.0335(2) Uani 1 2 d S . P . .
N32 N 0.6109(2) 0.13092(8) 0.3078(2) 0.0328(6) Uani 1 1 d . . . . .
O46 O -0.0336(2) 0.05510(7) 0.4029(2) 0.0369(5) Uani 1 1 d . . . . .
O65 O 0.7211(2) 0.01273(8) 0.3487(3) 0.0544(8) Uani 1 1 d . . . . .
N11 N 0.7929(3) 0.08652(8) 0.2279(2) 0.0372(7) Uani 1 1 d . . . . .
N31 N 0.6345(2) 0.10029(9) 0.3763(2) 0.0366(6) Uani 1 1 d . . . . .
N12 N 0.7406(3) 0.12017(8) 0.1894(2) 0.0355(6) Uani 1 1 d . . . . .
C15 C 0.8231(4) 0.06754(10) 0.1451(3) 0.0420(9) Uani 1 1 d . . . . .
O26 O 0.9206(3) 0.02624(10) -0.3822(2) 0.0703(11) Uani 1 1 d . . . . .
O25 O 0.7953(3) 0.06960(14) -0.4409(2) 0.0784(12) Uani 1 1 d . . . . .
O45 O -0.0620(2) 0.11949(8) 0.4126(3) 0.0548(8) Uani 1 1 d . . . . .
C1 C 0.7014(3) 0.14795(9) 0.2608(3) 0.0342(7) Uani 1 1 d . . . . .
H1A H 0.6770 0.1728 0.2232 0.041 Uiso 1 1 calc R U . . .
H1B H 0.7616 0.1549 0.3162 0.041 Uiso 1 1 calc R U . . .
C64 C 0.7643(3) -0.02039(11) 0.3716(3) 0.0406(8) Uani 1 1 d . . . . .
C44 C 0.0000(3) 0.09088(11) 0.4016(3) 0.0441(9) Uani 1 1 d . . . . .
C43 C 0.2853(3) 0.07079(11) 0.3436(4) 0.0506(10) Uani 1 1 d . . . . .
H43 H 0.3261 0.0485 0.3245 0.061 Uiso 1 1 calc R U . . .
C35 C 0.5375(3) 0.08850(12) 0.4014(3) 0.0428(8) Uani 1 1 d . . . . .
C33 C 0.5030(3) 0.13858(11) 0.2893(3) 0.0415(8) Uani 1 1 d . . . . .
C21 C 0.8347(4) 0.06039(12) -0.2590(3) 0.0459(9) Uani 1 1 d . . . . .
C34 C 0.4526(3) 0.11209(11) 0.3488(3) 0.0441(9) Uani 1 1 d . . . . .
C14 C 0.7887(4) 0.08900(12) 0.0536(3) 0.0476(10) Uani 1 1 d . . . . .
C38 C 0.3362(3) 0.10776(12) 0.3574(4) 0.0493(10) Uani 1 1 d . . . . .
C61 C 0.7032(4) -0.05741(11) 0.3342(3) 0.0461(9) Uani 1 1 d . . . . .
C13 C 0.7361(3) 0.12286(11) 0.0843(3) 0.0431(9) Uani 1 1 d . . . . .
C41 C 0.1164(3) 0.09769(11) 0.3846(4) 0.0486(10) Uani 1 1 d . . . . .
C24 C 0.8531(3) 0.05111(12) -0.3707(3) 0.0412(8) Uani 1 1 d . . . . .
C18 C 0.8055(4) 0.07887(12) -0.0540(3) 0.0462(9) Uani 1 1 d . . . . .
C40 C 0.1634(3) 0.13518(12) 0.3966(5) 0.0606(13) Uani 1 1 d . . . . .
H40 H 0.1215 0.1575 0.4134 0.073 Uiso 1 1 calc R U . . .
N51 N 0.4373(5) -0.21507(10) 0.1729(4) 0.0780(15) Uani 1 1 d . . . . .
C17 C 0.8827(5) 0.02849(13) 0.1574(3) 0.0606(13) Uani 1 1 d . . . . .
H17A H 0.9321 0.0263 0.1044 0.091 Uiso 1 1 calc R U . . .
H17B H 0.8300 0.0065 0.1489 0.091 Uiso 1 1 calc R U . . .
H17C H 0.9251 0.0271 0.2268 0.091 Uiso 1 1 calc R U . . .
C16 C 0.6817(4) 0.15645(14) 0.0221(4) 0.0625(13) Uani 1 1 d . . . . .
H16A H 0.7188 0.1816 0.0437 0.094 Uiso 1 1 calc R U . . .
H16B H 0.6051 0.1581 0.0338 0.094 Uiso 1 1 calc R U . . .
H16C H 0.6856 0.1518 -0.0520 0.094 Uiso 1 1 calc R U . . .
C54 C 0.5044(5) -0.16098(14) 0.2487(5) 0.0769(16) Uani 1 1 d . . . . .
C39 C 0.2727(3) 0.13997(13) 0.3837(5) 0.0620(13) Uani 1 1 d . . . . .
H39 H 0.3050 0.1657 0.3929 0.074 Uiso 1 1 calc R U . . .
C58 C 0.5768(5) -0.12527(14) 0.2752(4) 0.0694(14) Uani 1 1 d . . . . .
C37 C 0.5307(4) 0.05402(16) 0.4733(4) 0.0654(14) Uani 1 1 d . . . . .
H37A H 0.5261 0.0291 0.4333 0.098 Uiso 1 1 calc R U . . .
H37B H 0.4655 0.0568 0.5084 0.098 Uiso 1 1 calc R U . . .
H37C H 0.5959 0.0535 0.5253 0.098 Uiso 1 1 calc R U . . .
N52 N 0.3686(4) -0.20595(12) 0.2475(4) 0.0786(14) Uani 1 1 d . . . . .
C53 C 0.4140(5) -0.17377(14) 0.2930(5) 0.0769(17) Uani 1 1 d . . . . .
C55 C 0.5177(4) -0.18823(12) 0.1720(4) 0.0621(13) Uani 1 1 d . . . . .
C2 C 0.4123(8) -0.2500 0.1060(7) 0.087(3) Uani 1 2 d S T P . .
H2A H 0.3344 -0.2500 0.0759 0.105 Uiso 1 2 calc R U P . .
H2B H 0.4576 -0.2500 0.0484 0.105 Uiso 1 2 calc R U P . .
C20A C 0.7331(8) 0.0700(3) -0.2337(5) 0.085(3) Uani 0.65 1 d . . P A 2
H20A H 0.6712 0.0695 -0.2857 0.102 Uiso 0.65 1 calc R U P A 2
C59A C 0.6882(9) -0.1272(2) 0.3126(8) 0.083(3) Uani 0.7 1 d . . P B 1
H59A H 0.7221 -0.1527 0.3212 0.099 Uiso 0.7 1 calc R U P B 1
C36 C 0.4560(4) 0.16865(14) 0.2125(5) 0.0645(13) Uani 1 1 d . . . . .
H36A H 0.4907 0.1946 0.2291 0.097 Uiso 1 1 calc R U . . .
H36B H 0.3773 0.1709 0.2149 0.097 Uiso 1 1 calc R U . . .
H36C H 0.4687 0.1604 0.1425 0.097 Uiso 1 1 calc R U . . .
C63B C 0.5836(15) -0.0976(5) 0.2106(16) 0.062(4) Uani 0.3 1 d . . P B 2
H63B H 0.5465 -0.1001 0.1418 0.074 Uiso 0.3 1 calc R U P B 2
C22A C 0.9213(6) 0.0549(2) -0.1780(5) 0.0511(16) Uani 0.65 1 d . . P A 2
H22A H 0.9888 0.0441 -0.1925 0.061 Uiso 0.65 1 calc R U P A 2
C56 C 0.3693(7) -0.15495(19) 0.3844(6) 0.104(2) Uani 1 1 d . . . . .
H56A H 0.3718 -0.1258 0.3783 0.156 Uiso 1 1 calc R U . . .
H56B H 0.4134 -0.1633 0.4493 0.156 Uiso 1 1 calc R U . . .
H56C H 0.2935 -0.1635 0.3849 0.156 Uiso 1 1 calc R U . . .
C57 C 0.6065(5) -0.19067(15) 0.1000(5) 0.0825(18) Uani 1 1 d . . . . .
H57A H 0.6668 -0.2073 0.1326 0.124 Uiso 1 1 calc R U . . .
H57B H 0.6336 -0.1638 0.0882 0.124 Uiso 1 1 calc R U . . .
H57C H 0.5757 -0.2025 0.0333 0.124 Uiso 1 1 calc R U . . .
C60A C 0.7526(9) -0.0927(2) 0.3382(8) 0.074(2) Uani 0.7 1 d . . P B 1
H60A H 0.8293 -0.0947 0.3577 0.089 Uiso 0.7 1 calc R U P B 1
Mn3 Mn 0.23316(15) -0.2500 0.28068(14) 0.0963(5) Uani 1 2 d S T P . .
Cl1 Cl 0.3527(3) -0.2500 0.8283(2) 0.1098(10) Uani 1 2 d S T P . .
Cl74 Cl 0.1340(3) -0.2500 0.0983(4) 0.1590(15) Uani 1 2 d S T P . .
C42 C 0.1770(3) 0.06535(11) 0.3569(4) 0.0490(10) Uani 1 1 d . . . . .
H42 H 0.1443 0.0397 0.3471 0.059 Uiso 1 1 calc R U . . .
C23A C 0.9077(6) 0.06530(19) -0.0768(5) 0.0497(15) Uani 0.65 1 d . . P A 2
H23A H 0.9675 0.0633 -0.0228 0.060 Uiso 0.65 1 calc R U P A 2
O71 O 0.1177(5) -0.20319(15) 0.3226(6) 0.134(2) Uani 1 1 d . . . . .
C19A C 0.7215(8) 0.0804(4) -0.1319(6) 0.097(4) Uani 0.65 1 d . . P A 2
H19A H 0.6520 0.0889 -0.1166 0.116 Uiso 0.65 1 calc R U P A 2
C23B C 0.7928(10) 0.0402(3) -0.0918(9) 0.043(2) Uani 0.35 1 d . . P A 1
H23B H 0.7722 0.0193 -0.0489 0.051 Uiso 0.35 1 calc R U P A 1
C19B C 0.8193(10) 0.1108(3) -0.1276(8) 0.039(2) Uani 0.35 1 d . . P A 1
H19B H 0.8154 0.1380 -0.1072 0.047 Uiso 0.35 1 calc R U P A 1
O66 O 0.8557(3) -0.02580(10) 0.4238(3) 0.0699(10) Uani 1 1 d . . . . .
C62A C 0.5926(7) -0.05332(19) 0.2926(6) 0.0573(17) Uani 0.7 1 d . . P B 1
H62A H 0.5605 -0.0275 0.2850 0.069 Uiso 0.7 1 calc R U P B 1
C63A C 0.5298(8) -0.0874(2) 0.2623(7) 0.074(2) Uani 0.7 1 d . . P B 1
H63A H 0.4554 -0.0846 0.2331 0.089 Uiso 0.7 1 calc R U P B 1
O73 O 0.2979(14) -0.2500 0.4553(10) 0.206(6) Uani 1 2 d S T P . .
C20B C 0.8376(10) 0.1014(3) -0.2250(8) 0.044(2) Uani 0.35 1 d . . P A 1
H20B H 0.8525 0.1220 -0.2716 0.052 Uiso 0.35 1 calc R U P A 1
C22B C 0.8109(9) 0.0325(3) -0.1946(8) 0.039(2) Uani 0.35 1 d . . P A 1
H22B H 0.8057 0.0057 -0.2188 0.047 Uiso 0.35 1 calc R U P A 1
C60B C 0.7105(17) -0.0925(5) 0.3972(16) 0.068(6) Uani 0.3 1 d . . P B 2
H60B H 0.7673 -0.0945 0.4540 0.081 Uiso 0.3 1 calc R U P B 2
C59B C 0.6312(16) -0.1262(5) 0.3764(18) 0.070(5) Uani 0.3 1 d . . P B 2
H59B H 0.6194 -0.1459 0.4264 0.084 Uiso 0.3 1 calc R U P B 2
C62B C 0.6448(17) -0.0633(5) 0.2385(18) 0.076(6) Uani 0.3 1 d . . P B 2
H62B H 0.6458 -0.0428 0.1878 0.091 Uiso 0.3 1 calc R U P B 2

loop_
_atom_site_aniso_label
_atom_site_aniso_U_11
_atom_site_aniso_U_22
_atom_site_aniso_U_33
_atom_site_aniso_U_23
_atom_site_aniso_U_13
_atom_site_aniso_U_12
Mn1 0.0329(3) 0.0287(3) 0.0305(3) -0.00073(18) 0.00575(19) -0.00010(18)
Mn2 0.0353(4) 0.0344(4) 0.0313(4) -0.0024(3) 0.0067(3) 0.0042(3)
N32 0.0321(15) 0.0282(13) 0.0396(15) 0.0059(11) 0.0108(11) 0.0020(10)
O46 0.0338(13) 0.0336(12) 0.0445(14) 0.0040(10) 0.0092(10) -0.0012(9)
O65 0.0515(18) 0.0362(14) 0.073(2) 0.0056(13) 0.0007(14) -0.0118(12)
N11 0.0498(18) 0.0245(13) 0.0391(16) 0.0014(11) 0.0126(13) 0.0083(11)
N31 0.0397(17) 0.0378(15) 0.0337(15) 0.0100(12) 0.0104(12) 0.0015(12)
N12 0.0461(17) 0.0273(13) 0.0356(15) 0.0044(11) 0.0147(12) 0.0066(11)
C15 0.062(3) 0.0354(17) 0.0308(17) 0.0031(13) 0.0152(16) 0.0144(16)
O26 0.117(3) 0.0602(19) 0.0389(16) 0.0046(14) 0.0291(17) 0.0434(19)
O25 0.079(2) 0.121(3) 0.0335(16) -0.0036(17) 0.0039(15) 0.056(2)
O45 0.0311(14) 0.0442(15) 0.091(2) -0.0195(15) 0.0130(14) -0.0016(11)
C1 0.0383(19) 0.0278(14) 0.0393(18) 0.0012(13) 0.0160(14) 0.0004(12)
C64 0.048(2) 0.0338(17) 0.0401(19) 0.0002(14) 0.0058(15) -0.0069(15)
C44 0.0283(19) 0.0430(19) 0.062(2) -0.0070(17) 0.0108(16) -0.0041(14)
C43 0.042(2) 0.0366(19) 0.076(3) 0.0021(18) 0.017(2) 0.0066(15)
C35 0.034(2) 0.044(2) 0.052(2) 0.0120(16) 0.0156(16) -0.0023(14)
C33 0.0364(19) 0.0325(16) 0.056(2) 0.0045(15) 0.0083(16) -0.0011(14)
C21 0.055(2) 0.050(2) 0.0347(19) -0.0029(16) 0.0101(16) 0.0122(17)
C34 0.037(2) 0.0379(18) 0.059(2) 0.0061(16) 0.0118(17) -0.0001(14)
C14 0.068(3) 0.042(2) 0.0346(19) 0.0036(15) 0.0166(17) 0.0185(18)
C38 0.033(2) 0.0386(19) 0.079(3) 0.0044(19) 0.0155(19) -0.0016(14)
C61 0.057(3) 0.0365(18) 0.044(2) -0.0053(15) 0.0016(17) -0.0088(16)
C13 0.055(2) 0.0388(18) 0.0375(19) 0.0096(15) 0.0130(16) 0.0123(16)
C41 0.031(2) 0.0386(19) 0.078(3) -0.0034(18) 0.0144(18) -0.0039(14)
C24 0.043(2) 0.048(2) 0.0334(18) -0.0055(15) 0.0089(15) 0.0021(15)
C18 0.062(3) 0.045(2) 0.0344(19) 0.0022(15) 0.0156(17) 0.0143(17)
C40 0.035(2) 0.038(2) 0.113(4) -0.012(2) 0.026(2) -0.0024(16)
N51 0.111(4) 0.0233(16) 0.088(3) 0.0021(18) -0.030(3) -0.0077(18)
C17 0.104(4) 0.043(2) 0.036(2) 0.0009(16) 0.012(2) 0.030(2)
C16 0.088(4) 0.054(2) 0.048(2) 0.014(2) 0.018(2) 0.032(2)
C54 0.108(4) 0.038(2) 0.077(3) -0.009(2) -0.019(3) -0.008(3)
C39 0.030(2) 0.038(2) 0.121(4) -0.007(2) 0.019(2) -0.0025(15)
C58 0.085(4) 0.044(2) 0.072(3) -0.002(2) -0.016(3) -0.012(2)
C37 0.048(3) 0.074(3) 0.076(3) 0.040(3) 0.017(2) 0.002(2)
N52 0.107(4) 0.042(2) 0.084(3) -0.003(2) 0.000(3) -0.011(2)
C53 0.071(3) 0.042(2) 0.111(5) 0.009(3) -0.016(3) -0.019(2)
C55 0.087(3) 0.0293(18) 0.063(3) 0.0023(18) -0.017(2) 0.0025(19)
C2 0.140(7) 0.020(2) 0.083(5) 0.000 -0.052(5) 0.000
C20A 0.075(6) 0.155(10) 0.027(3) 0.000(4) 0.013(3) 0.038(6)
C59A 0.103(7) 0.029(3) 0.103(7) -0.010(4) -0.031(5) 0.006(4)
C36 0.046(2) 0.051(2) 0.095(4) 0.029(2) 0.006(2) 0.0130(19)
C63B 0.061(11) 0.050(8) 0.071(11) 0.007(8) -0.006(8) 0.005(7)
C22A 0.066(4) 0.052(3) 0.036(3) 0.008(3) 0.009(3) 0.024(3)
C56 0.153(7) 0.060(3) 0.102(5) -0.027(3) 0.024(5) -0.024(4)
C57 0.112(5) 0.045(3) 0.084(4) -0.010(3) -0.013(3) 0.014(3)
C60A 0.105(7) 0.039(3) 0.071(5) -0.009(4) -0.017(5) -0.002(4)
Mn3 0.1246(13) 0.0470(6) 0.1176(13) 0.000 0.0172(10) 0.000
Cl1 0.215(3) 0.0294(7) 0.0991(16) 0.000 0.0743(19) 0.000
Cl74 0.135(3) 0.186(4) 0.146(3) 0.000 -0.020(2) 0.000
C42 0.039(2) 0.0359(18) 0.076(3) 0.0041(18) 0.0224(19) -0.0020(15)
C23A 0.059(4) 0.054(3) 0.036(3) 0.002(3) 0.007(3) 0.025(3)
O71 0.153(5) 0.063(3) 0.192(7) -0.004(3) 0.049(5) -0.002(3)
C19A 0.093(7) 0.159(10) 0.039(4) 0.008(5) 0.012(4) 0.072(7)
C23B 0.061(7) 0.025(4) 0.046(6) -0.003(4) 0.017(5) 0.008(4)
C19B 0.063(7) 0.020(4) 0.036(5) -0.006(4) 0.011(4) -0.005(4)
O66 0.0585(19) 0.0515(18) 0.092(3) 0.0103(17) -0.0186(18) -0.0155(15)
C62A 0.070(5) 0.032(3) 0.069(4) -0.003(3) 0.006(4) -0.019(3)
C63A 0.087(6) 0.044(4) 0.084(6) -0.007(4) -0.019(5) -0.020(4)
O73 0.355(19) 0.096(7) 0.174(11) 0.000 0.057(11) 0.000
C20B 0.076(8) 0.022(4) 0.032(5) 0.000(4) 0.007(5) -0.009(4)
C22B 0.069(7) 0.016(4) 0.033(5) -0.007(3) 0.012(4) 0.011(4)
C60B 0.082(13) 0.043(8) 0.065(11) 0.018(8) -0.040(10) -0.017(8)
C59B 0.062(11) 0.048(9) 0.094(15) 0.023(9) -0.012(10) -0.005(7)
C62B 0.073(13) 0.059(10) 0.085(14) -0.006(9) -0.036(11) -0.017(9)

loop_
_atom_type_symbol
_atom_type_description
_atom_type_scat_dispersion_real
_atom_type_scat_dispersion_imag
_atom_type_scat_source
C C 0.0033 0.0016 'International Tables Vol C Tables 4.2.6.8 and 6.1.1.4'
H H 0.0000 0.0000 'International Tables Vol C Tables 4.2.6.8 and 6.1.1.4'
N N 0.0061 0.0033 'International Tables Vol C Tables 4.2.6.8 and 6.1.1.4'
O O 0.0106 0.0060 'International Tables Vol C Tables 4.2.6.8 and 6.1.1.4'
Cl Cl 0.1484 0.1585 'International Tables Vol C Tables 4.2.6.8 and 6.1.1.4'
Mn Mn 0.3368 0.7283 'International Tables Vol C Tables 4.2.6.8 and 6.1.1.4'

loop_
_geom_angle_atom_site_label_1
_geom_angle_atom_site_label_2
_geom_angle_atom_site_label_3
_geom_angle
_geom_angle_site_symmetry_1
_geom_angle_site_symmetry_3
O25 Mn1 O65 105.96(17) 1_556 .
O25 Mn1 O46 94.98(12) 1_556 1_655
O65 Mn1 O46 101.95(11) . 1_655
O25 Mn1 N31 90.56(12) 1_556 .
O65 Mn1 N31 93.75(12) . .
O46 Mn1 N31 161.18(10) 1_655 .
O25 Mn1 N11 162.66(15) 1_556 .
O65 Mn1 N11 90.26(12) . .
O46 Mn1 N11 87.44(11) 1_655 .
N31 Mn1 N11 82.12(11) . .
O25 Mn1 O45 89.22(16) 1_556 1_655
O65 Mn1 O45 154.49(11) . 1_655
O46 Mn1 O45 55.50(9) 1_655 1_655
N31 Mn1 O45 106.73(10) . 1_655
N11 Mn1 O45 77.99(12) . 1_655
O66 Mn2 O66 180.0 3_756 .
O66 Mn2 O26 93.63(17) 3_756 3_755
O66 Mn2 O26 86.37(17) . 3_755
O66 Mn2 O26 86.37(17) 3_756 1_556
O66 Mn2 O26 93.63(17) . 1_556
O26 Mn2 O26 180.00(10) 3_755 1_556
O66 Mn2 O46 90.45(11) 3_756 1_655
O66 Mn2 O46 89.54(11) . 1_655
O26 Mn2 O46 90.31(11) 3_755 1_655
O26 Mn2 O46 89.69(11) 1_556 1_655
O66 Mn2 O46 89.55(11) 3_756 3_656
O66 Mn2 O46 90.46(11) . 3_656
O26 Mn2 O46 89.69(11) 3_755 3_656
O26 Mn2 O46 90.31(11) 1_556 3_656
O46 Mn2 O46 180.00(7) 1_655 3_656
C33 N32 N31 112.3(3) . .
C33 N32 C1 130.3(3) . .
N31 N32 C1 117.2(3) . .
C44 O46 Mn1 97.8(2) . 1_455
C44 O46 Mn2 138.4(3) . 1_455
Mn1 O46 Mn2 106.73(10) 1_455 1_455
C64 O65 Mn1 124.0(3) . .
C15 N11 N12 105.6(3) . .
C15 N11 Mn1 132.6(2) . .
N12 N11 Mn1 121.1(2) . .
C35 N31 N32 105.0(3) . .
C35 N31 Mn1 128.8(2) . .
N32 N31 Mn1 123.8(2) . .
C13 N12 N11 112.1(3) . .
C13 N12 C1 129.0(3) . .
N11 N12 C1 118.9(3) . .
N11 C15 C14 110.4(3) . .
N11 C15 C17 120.9(3) . .
C14 C15 C17 128.7(3) . .
C24 O26 Mn2 140.7(3) . 1_554
C24 O25 Mn1 130.6(3) . 1_554
C44 O45 Mn1 84.7(2) . 1_455
N12 C1 N32 111.0(3) . .
N12 C1 H1A 109.4 . .
N32 C1 H1A 109.4 . .
N12 C1 H1B 109.4 . .
N32 C1 H1B 109.4 . .
H1A C1 H1B 108.0 . .
O65 C64 O66 125.8(4) . .
O65 C64 C61 118.4(4) . .
O66 C64 C61 115.8(3) . .
O45 C44 O46 121.1(3) . .
O45 C44 C41 121.1(3) . .
O46 C44 C41 117.9(3) . .
C42 C43 C38 122.1(4) . .
C42 C43 H43 119.0 . .
C38 C43 H43 119.0 . .
N31 C35 C34 110.4(3) . .
N31 C35 C37 120.3(4) . .
C34 C35 C37 129.3(4) . .
N32 C33 C34 106.8(3) . .
N32 C33 C36 122.7(3) . .
C34 C33 C36 130.4(4) . .
C20A C21 C22A 118.7(5) . .
C22B C21 C20B 118.9(6) . .
C22B C21 C24 122.2(5) . .
C20A C21 C24 121.9(5) . .
C22A C21 C24 119.0(4) . .
C20B C21 C24 118.9(5) . .
C33 C34 C35 105.5(3) . .
C33 C34 C38 128.9(4) . .
C35 C34 C38 125.6(4) . .
C13 C14 C15 106.0(3) . .
C13 C14 C18 125.9(3) . .
C15 C14 C18 128.0(3) . .
C43 C38 C39 117.2(4) . .
C43 C38 C34 120.8(4) . .
C39 C38 C34 122.0(4) . .
C60A C61 C62A 121.3(6) . .
C62B C61 C60B 112.8(11) . .
C60A C61 C64 120.9(5) . .
C62B C61 C64 126.7(9) . .
C62A C61 C64 117.7(4) . .
C60B C61 C64 120.3(7) . .
N12 C13 C14 105.9(3) . .
N12 C13 C16 123.2(3) . .
C14 C13 C16 130.9(4) . .
C40 C41 C42 120.2(4) . .
C40 C41 C44 121.2(4) . .
C42 C41 C44 118.6(3) . .
O26 C24 O25 126.5(4) . .
O26 C24 C21 116.9(4) . .
O25 C24 C21 116.6(3) . .
C19A C18 C23A 118.5(5) . .
C23B C18 C19B 118.1(6) . .
C19A C18 C14 120.5(5) . .
C23B C18 C14 121.7(6) . .
C23A C18 C14 120.9(4) . .
C19B C18 C14 119.5(5) . .
C41 C40 C39 119.4(4) . .
C41 C40 H40 120.3 . .
C39 C40 H40 120.3 . .
C55 N51 N52 112.2(4) . .
C55 N51 C2 128.9(7) . .
N52 N51 C2 118.9(6) . .
C15 C17 H17A 109.5 . .
C15 C17 H17B 109.5 . .
H17A C17 H17B 109.5 . .
C15 C17 H17C 109.5 . .
H17A C17 H17C 109.5 . .
H17B C17 H17C 109.5 . .
C13 C16 H16A 109.5 . .
C13 C16 H16B 109.5 . .
H16A C16 H16B 109.5 . .
C13 C16 H16C 109.5 . .
H16A C16 H16C 109.5 . .
H16B C16 H16C 109.5 . .
C55 C54 C53 105.9(5) . .
C55 C54 C58 124.5(6) . .
C53 C54 C58 129.6(6) . .
C40 C39 C38 121.6(4) . .
C40 C39 H39 119.2 . .
C38 C39 H39 119.2 . .
C63B C58 C59B 125.2(12) . .
C63A C58 C59A 117.3(5) . .
C63B C58 C54 121.5(9) . .
C59B C58 C54 113.3(8) . .
C63A C58 C54 117.9(6) . .
C59A C58 C54 124.8(5) . .
C35 C37 H37A 109.5 . .
C35 C37 H37B 109.5 . .
H37A C37 H37B 109.5 . .
C35 C37 H37C 109.5 . .
H37A C37 H37C 109.5 . .
H37B C37 H37C 109.5 . .
C53 N52 N51 103.0(5) . .
C53 N52 Mn3 135.5(5) . .
N51 N52 Mn3 120.6(3) . .
N52 C53 C54 112.6(6) . .
N52 C53 C56 120.9(6) . .
C54 C53 C56 126.4(5) . .
N51 C55 C54 106.2(6) . .
N51 C55 C57 124.1(5) . .
C54 C55 C57 129.7(5) . .
N51 C2 N51 106.1(6) 4 .
N51 C2 H2A 110.5 4 .
N51 C2 H2A 110.5 . .
N51 C2 H2B 110.5 4 .
N51 C2 H2B 110.5 . .
H2A C2 H2B 108.7 . .
C21 C20A C19A 119.7(8) . .
C21 C20A H20A 120.1 . .
C19A C20A H20A 120.1 . .
C58 C59A C60A 122.6(7) . .
C58 C59A H59A 118.7 . .
C60A C59A H59A 118.7 . .
C33 C36 H36A 109.5 . .
C33 C36 H36B 109.5 . .
H36A C36 H36B 109.5 . .
C33 C36 H36C 109.5 . .
H36A C36 H36C 109.5 . .
H36B C36 H36C 109.5 . .
C58 C63B C62B 121.0(17) . .
C58 C63B H63B 119.5 . .
C62B C63B H63B 119.5 . .
C23A C22A C21 119.8(6) . .
C23A C22A H22A 120.1 . .
C21 C22A H22A 120.1 . .
C53 C56 H56A 109.5 . .
C53 C56 H56B 109.5 . .
H56A C56 H56B 109.5 . .
C53 C56 H56C 109.5 . .
H56A C56 H56C 109.5 . .
H56B C56 H56C 109.5 . .
C55 C57 H57A 109.5 . .
C55 C57 H57B 109.5 . .
H57A C57 H57B 109.5 . .
C55 C57 H57C 109.5 . .
H57A C57 H57C 109.5 . .
H57B C57 H57C 109.5 . .
C61 C60A C59A 118.4(9) . .
C61 C60A H60A 120.8 . .
C59A C60A H60A 120.8 . .
O71 Mn3 O71 89.0(3) . 4
O71 Mn3 O73 84.9(3) . .
O71 Mn3 O73 84.9(3) 4 .
O71 Mn3 N52 95.73(19) . .
O71 Mn3 N52 173.4(2) 4 .
O73 Mn3 N52 91.0(3) . .
O71 Mn3 N52 173.4(2) . 4
O71 Mn3 N52 95.73(19) 4 4
O73 Mn3 N52 91.0(3) . 4
N52 Mn3 N52 79.2(3) . 4
O71 Mn3 Cl74 88.9(2) . .
O71 Mn3 Cl74 88.9(2) 4 .
O73 Mn3 Cl74 171.3(4) . .
N52 Mn3 Cl74 95.72(16) . .
N52 Mn3 Cl74 95.72(16) 4 .
C43 C42 C41 119.5(4) . .
C43 C42 H42 120.2 . .
C41 C42 H42 120.2 . .
C22A C23A C18 120.2(6) . .
C22A C23A H23A 119.9 . .
C18 C23A H23A 119.9 . .
C18 C19A C20A 122.3(8) . .
C18 C19A H19A 118.8 . .
C20A C19A H19A 118.8 . .
C18 C23B C22B 118.9(9) . .
C18 C23B H23B 120.6 . .
C22B C23B H23B 120.6 . .
C20B C19B C18 119.3(8) . .
C20B C19B H19B 120.4 . .
C18 C19B H19B 120.4 . .
C64 O66 Mn2 147.4(3) . .
C63A C62A C61 120.1(7) . .
C63A C62A H62A 120.0 . .
C61 C62A H62A 120.0 . .
C58 C63A C62A 119.8(8) . .
C58 C63A H63A 120.1 . .
C62A C63A H63A 120.1 . .
C19B C20B C21 120.6(8) . .
C19B C20B H20B 119.7 . .
C21 C20B H20B 119.7 . .
C21 C22B C23B 123.4(8) . .
C21 C22B H22B 118.3 . .
C23B C22B H22B 118.3 . .
C61 C60B C59B 121.9(13) . .
C61 C60B H60B 119.1 . .
C59B C60B H60B 119.1 . .
C58 C59B C60B 112.1(14) . .
C58 C59B H59B 123.9 . .
C60B C59B H59B 123.9 . .
C61 C62B C63B 123.9(18) . .
C61 C62B H62B 118.1 . .
C63B C62B H62B 118.1 . .

loop_
_geom_bond_atom_site_label_1
_geom_bond_atom_site_label_2
_geom_bond_distance
_geom_bond_site_symmetry_2
Mn1 O25 2.089(3) 1_556
Mn1 O65 2.106(3) .
Mn1 O46 2.186(3) 1_655
Mn1 N31 2.215(3) .
Mn1 N11 2.284(3) .
Mn1 O45 2.482(3) 1_655
Mn2 O66 2.105(3) 3_756
Mn2 O66 2.105(3) .
Mn2 O26 2.111(3) 3_755
Mn2 O26 2.111(3) 1_556
Mn2 O46 2.239(2) 1_655
Mn2 O46 2.239(2) 3_656
N32 C33 1.347(5) .
N32 N31 1.361(4) .
N32 C1 1.458(4) .
O46 C44 1.268(4) .
O46 Mn1 2.186(3) 1_455
O46 Mn2 2.239(2) 1_455
O65 C64 1.248(5) .
N11 C15 1.341(4) .
N11 N12 1.359(4) .
N31 C35 1.341(5) .
N12 C13 1.358(5) .
N12 C1 1.439(4) .
C15 C14 1.402(5) .
C15 C17 1.498(5) .
O26 C24 1.201(5) .
O26 Mn2 2.111(3) 1_554
O25 C24 1.244(5) .
O25 Mn1 2.089(3) 1_554
O45 C44 1.246(5) .
O45 Mn1 2.482(3) 1_455
C1 H1A 0.9900 .
C1 H1B 0.9900 .
C64 O66 1.249(5) .
C64 C61 1.497(5) .
C44 C41 1.500(5) .
C43 C42 1.384(6) .
C43 C38 1.389(6) .
C43 H43 0.9500 .
C35 C34 1.413(5) .
C35 C37 1.492(5) .
C33 C34 1.377(5) .
C33 C36 1.479(6) .
C21 C22B 1.309(11) .
C21 C20A 1.376(9) .
C21 C22A 1.408(8) .
C21 C20B 1.441(10) .
C21 C24 1.527(5) .
C34 C38 1.464(5) .
C14 C13 1.390(5) .
C14 C18 1.476(5) .
C38 C39 1.401(6) .
C61 C60A 1.326(9) .
C61 C62B 1.363(18) .
C61 C62A 1.407(9) .
C61 C60B 1.424(16) .
C13 C16 1.489(5) .
C41 C40 1.382(5) .
C41 C42 1.390(5) .
C18 C19A 1.349(10) .
C18 C23B 1.384(10) .
C18 C23A 1.410(7) .
C18 C19B 1.458(10) .
C40 C39 1.392(6) .
C40 H40 0.9500 .
N51 C55 1.340(7) .
N51 N52 1.401(7) .
N51 C2 1.463(6) .
C17 H17A 0.9800 .
C17 H17B 0.9800 .
C17 H17C 0.9800 .
C16 H16A 0.9800 .
C16 H16B 0.9800 .
C16 H16C 0.9800 .
C54 C55 1.374(7) .
C54 C53 1.389(9) .
C54 C58 1.505(7) .
C39 H39 0.9500 .
C58 C63B 1.258(18) .
C58 C59B 1.39(2) .
C58 C63A 1.396(10) .
C58 C59A 1.398(11) .
C37 H37A 0.9800 .
C37 H37B 0.9800 .
C37 H37C 0.9800 .
N52 C53 1.316(6) .
N52 Mn3 2.313(5) .
C53 C56 1.509(9) .
C55 C57 1.533(8) .
C2 N51 1.462(6) 4
C2 H2A 0.9900 .
C2 H2B 0.9900 .
C20A C19A 1.390(10) .
C20A H20A 0.9500 .
C59A C60A 1.417(11) .
C59A H59A 0.9500 .
C36 H36A 0.9800 .
C36 H36B 0.9800 .
C36 H36C 0.9800 .
C63B C62B 1.40(2) .
C63B H63B 0.9500 .
C22A C23A 1.387(9) .
C22A H22A 0.9500 .
C56 H56A 0.9800 .
C56 H56B 0.9800 .
C56 H56C 0.9800 .
C57 H57A 0.9800 .
C57 H57B 0.9800 .
C57 H57C 0.9800 .
C60A H60A 0.9500 .
Mn3 O71 2.233(6) .
Mn3 O71 2.234(6) 4
Mn3 O73 2.296(14) .
Mn3 N52 2.313(5) 4
Mn3 Cl74 2.512(5) .
C42 H42 0.9500 .
C23A H23A 0.9500 .
C19A H19A 0.9500 .
C23B C22B 1.403(14) .
C23B H23B 0.9500 .
C19B C20B 1.347(14) .
C19B H19B 0.9500 .
C62A C63A 1.405(9) .
C62A H62A 0.9500 .
C63A H63A 0.9500 .
C20B H20B 0.9500 .
C22B H22B 0.9500 .
C60B C59B 1.49(2) .
C60B H60B 0.9500 .
C59B H59B 0.9500 .
C62B H62B 0.9500 .

loop_
_geom_torsion_atom_site_label_1
_geom_torsion_atom_site_label_2
_geom_torsion_atom_site_label_3
_geom_torsion_atom_site_label_4
_geom_torsion
_geom_torsion_site_symmetry_1
_geom_torsion_site_symmetry_4
C33 N32 N31 C35 -0.1(4) . .
C1 N32 N31 C35 -175.6(3) . .
C33 N32 N31 Mn1 163.7(3) . .
C1 N32 N31 Mn1 -11.8(4) . .
C15 N11 N12 C13 0.5(4) . .
Mn1 N11 N12 C13 -170.6(3) . .
C15 N11 N12 C1 -177.8(3) . .
Mn1 N11 N12 C1 11.1(4) . .
N12 N11 C15 C14 -0.7(5) . .
Mn1 N11 C15 C14 169.0(3) . .
N12 N11 C15 C17 -179.4(4) . .
Mn1 N11 C15 C17 -9.8(6) . .
C13 N12 C1 N32 113.4(4) . .
N11 N12 C1 N32 -68.7(4) . .
C33 N32 C1 N12 -105.1(4) . .
N31 N32 C1 N12 69.4(4) . .
Mn1 O65 C64 O66 -1.8(6) . .
Mn1 O65 C64 C61 178.3(3) . .
Mn1 O45 C44 O46 -8.8(4) 1_455 .
Mn1 O45 C44 C41 170.3(4) 1_455 .
Mn1 O46 C44 O45 10.0(5) 1_455 .
Mn2 O46 C44 O45 -116.4(4) 1_455 .
Mn1 O46 C44 C41 -169.0(3) 1_455 .
Mn2 O46 C44 C41 64.6(6) 1_455 .
N32 N31 C35 C34 -0.4(4) . .
Mn1 N31 C35 C34 -163.1(3) . .
N32 N31 C35 C37 177.9(4) . .
Mn1 N31 C35 C37 15.3(6) . .
N31 N32 C33 C34 0.5(4) . .
C1 N32 C33 C34 175.3(3) . .
N31 N32 C33 C36 -175.8(4) . .
C1 N32 C33 C36 -1.1(6) . .
N32 C33 C34 C35 -0.7(5) . .
C36 C33 C34 C35 175.2(5) . .
N32 C33 C34 C38 180.0(4) . .
C36 C33 C34 C38 -4.0(8) . .
N31 C35 C34 C33 0.7(5) . .
C37 C35 C34 C33 -177.4(5) . .
N31 C35 C34 C38 -180.0(4) . .
C37 C35 C34 C38 1.9(8) . .
N11 C15 C14 C13 0.6(5) . .
C17 C15 C14 C13 179.3(5) . .
N11 C15 C14 C18 179.6(4) . .
C17 C15 C14 C18 -1.8(8) . .
C42 C43 C38 C39 -1.2(8) . .
C42 C43 C38 C34 176.4(4) . .
C33 C34 C38 C43 128.0(5) . .
C35 C34 C38 C43 -51.2(7) . .
C33 C34 C38 C39 -54.6(7) . .
C35 C34 C38 C39 126.3(5) . .
O65 C64 C61 C60A 166.7(7) . .
O66 C64 C61 C60A -13.1(8) . .
O65 C64 C61 C62B 41.2(15) . .
O66 C64 C61 C62B -138.6(14) . .
O65 C64 C61 C62A -11.9(7) . .
O66 C64 C61 C62A 168.2(5) . .
O65 C64 C61 C60B -144.6(13) . .
O66 C64 C61 C60B 35.5(14) . .
N11 N12 C13 C14 -0.1(5) . .
C1 N12 C13 C14 177.9(4) . .
N11 N12 C13 C16 178.9(4) . .
C1 N12 C13 C16 -3.0(7) . .
C15 C14 C13 N12 -0.3(5) . .
C18 C14 C13 N12 -179.3(4) . .
C15 C14 C13 C16 -179.3(5) . .
C18 C14 C13 C16 1.7(8) . .
O45 C44 C41 C40 10.1(7) . .
O46 C44 C41 C40 -170.9(5) . .
O45 C44 C41 C42 -170.2(4) . .
O46 C44 C41 C42 8.9(7) . .
Mn2 O26 C24 O25 6.8(9) 1_554 .
Mn2 O26 C24 C21 -174.5(4) 1_554 .
Mn1 O25 C24 O26 -2.5(8) 1_554 .
Mn1 O25 C24 C21 178.8(3) 1_554 .
C22B C21 C24 O26 -54.6(8) . .
C20A C21 C24 O26 -145.2(7) . .
C22A C21 C24 O26 28.0(7) . .
C20B C21 C24 O26 128.9(7) . .
C22B C21 C24 O25 124.2(8) . .
C20A C21 C24 O25 33.6(8) . .
C22A C21 C24 O25 -153.3(5) . .
C20B C21 C24 O25 -52.3(8) . .
C13 C14 C18 C19A -49.1(10) . .
C15 C14 C18 C19A 132.1(8) . .
C13 C14 C18 C23B -138.9(7) . .
C15 C14 C18 C23B 42.3(9) . .
C13 C14 C18 C23A 134.5(5) . .
C15 C14 C18 C23A -44.3(7) . .
C13 C14 C18 C19B 31.6(9) . .
C15 C14 C18 C19B -147.2(7) . .
C42 C41 C40 C39 -1.9(8) . .
C44 C41 C40 C39 177.8(5) . .
C41 C40 C39 C38 0.9(9) . .
C43 C38 C39 C40 0.7(8) . .
C34 C38 C39 C40 -176.9(5) . .
C55 C54 C58 C63B 63.5(14) . .
C53 C54 C58 C63B -116.9(13) . .
C55 C54 C58 C59B -117.8(12) . .
C53 C54 C58 C59B 61.9(13) . .
C55 C54 C58 C63A 117.8(8) . .
C53 C54 C58 C63A -62.6(9) . .
C55 C54 C58 C59A -62.7(10) . .
C53 C54 C58 C59A 117.0(9) . .
C55 N51 N52 C53 -2.4(6) . .
C2 N51 N52 C53 179.6(5) . .
C55 N51 N52 Mn3 -173.4(3) . .
C2 N51 N52 Mn3 8.6(6) . .
N51 N52 C53 C54 2.7(6) . .
Mn3 N52 C53 C54 171.6(4) . .
N51 N52 C53 C56 -176.3(6) . .
Mn3 N52 C53 C56 -7.4(9) . .
C55 C54 C53 N52 -2.1(7) . .
C58 C54 C53 N52 178.2(5) . .
C55 C54 C53 C56 176.8(6) . .
C58 C54 C53 C56 -2.9(10) . .
N52 N51 C55 C54 1.2(6) . .
C2 N51 C55 C54 178.9(5) . .
N52 N51 C55 C57 179.0(5) . .
C2 N51 C55 C57 -3.3(8) . .
C53 C54 C55 N51 0.5(6) . .
C58 C54 C55 N51 -179.8(5) . .
C53 C54 C55 C57 -177.2(5) . .
C58 C54 C55 C57 2.5(9) . .
C55 N51 C2 N51 111.0(7) . 4
N52 N51 C2 N51 -71.4(8) . 4
C22B C21 C20A C19A 65.2(11) . .
C22A C21 C20A C19A 10.4(14) . .
C20B C21 C20A C19A -63.0(11) . .
C24 C21 C20A C19A -176.4(9) . .
C63B C58 C59A C60A 45.0(15) . .
C59B C58 C59A C60A -86.9(14) . .
C63A C58 C59A C60A 0.7(15) . .
C54 C58 C59A C60A -178.9(9) . .
C59B C58 C63B C62B -3(3) . .
C63A C58 C63B C62B 75(2) . .
C59A C58 C63B C62B -47(2) . .
C54 C58 C63B C62B 175.3(16) . .
C22B C21 C22A C23A -67.4(7) . .
C20A C21 C22A C23A -10.2(10) . .
C20B C21 C22A C23A 56.1(8) . .
C24 C21 C22A C23A 176.4(5) . .
C62B C61 C60A C59A -47.9(14) . .
C62A C61 C60A C59A -8.3(13) . .
C60B C61 C60A C59A 70.9(15) . .
C64 C61 C60A C59A 173.1(8) . .
C58 C59A C60A C61 5.4(16) . .
C38 C43 C42 C41 0.2(8) . .
C40 C41 C42 C43 1.4(8) . .
C44 C41 C42 C43 -178.3(4) . .
C21 C22A C23A C18 4.1(10) . .
C19A C18 C23A C22A 1.8(11) . .
C23B C18 C23A C22A 61.7(8) . .
C19B C18 C23A C22A -60.1(7) . .
C14 C18 C23A C22A 178.3(5) . .
C23B C18 C19A C20A -60.1(12) . .
C23A C18 C19A C20A -1.5(16) . .
C19B C18 C19A C20A 69.6(12) . .
C14 C18 C19A C20A -178.1(9) . .
C21 C20A C19A C18 -4.7(18) . .
C19A C18 C23B C22B 64.0(10) . .
C23A C18 C23B C22B -63.8(10) . .
C19B C18 C23B C22B 10.0(13) . .
C14 C18 C23B C22B -179.4(8) . .
C19A C18 C19B C20B -68.2(11) . .
C23B C18 C19B C20B -11.0(14) . .
C23A C18 C19B C20B 55.3(11) . .
C14 C18 C19B C20B 178.2(9) . .
O65 C64 O66 Mn2 -4.8(10) . .
C61 C64 O66 Mn2 175.0(5) . .
C60A C61 C62A C63A 5.3(12) . .
C62B C61 C62A C63A 68.6(14) . .
C60B C61 C62A C63A -37.5(13) . .
C64 C61 C62A C63A -176.0(7) . .
C63B C58 C63A C62A -76.0(15) . .
C59B C58 C63A C62A 47.7(14) . .
C59A C58 C63A C62A -3.8(13) . .
C54 C58 C63A C62A 175.8(7) . .
C61 C62A C63A C58 1.1(13) . .
C18 C19B C20B C21 5.1(17) . .
C22B C21 C20B C19B 1.9(15) . .
C20A C21 C20B C19B 61.4(11) . .
C22A C21 C20B C19B -61.0(11) . .
C24 C21 C20B C19B 178.6(9) . .
C20A C21 C22B C23B -61.5(11) . .
C22A C21 C22B C23B 68.4(11) . .
C20B C21 C22B C23B -3.0(15) . .
C24 C21 C22B C23B -179.6(9) . .
C18 C23B C22B C21 -3.2(17) . .
C60A C61 C60B C59B -92(2) . .
C62B C61 C60B C59B -21(3) . .
C62A C61 C60B C59B 27(2) . .
C64 C61 C60B C59B 164.4(17) . .
C63B C58 C59B C60B -7(3) . .
C63A C58 C59B C60B -55(2) . .
C59A C58 C59B C60B 57.9(15) . .
C54 C58 C59B C60B 174.5(14) . .
C61 C60B C59B C58 19(3) . .
C60A C61 C62B C63B 49(2) . .
C62A C61 C62B C63B -81(2) . .
C60B C61 C62B C63B 10(3) . .
C64 C61 C62B C63B -175.6(16) . .
C58 C63B C62B C61 2(4) . .

loop_
_platon_squeeze_void_nr
_platon_squeeze_void_average_x
_platon_squeeze_void_average_y
_platon_squeeze_void_average_z
_platon_squeeze_void_volume
_platon_squeeze_void_count_electrons
_platon_squeeze_void_content
1 0.500 0.094 0.048 1849 475 ' '
